data_4083789
loop_
_publ_author_name
'Ben-Ari, Eyal'
'Cohen, Revital'
'Gandelman, Mark'
'Shimon, Linda J. W.'
'Martin, Jan M. L.'
'Milstein, David'

_publ_section_title
;
 orthoC&#x2212;H Activation of Haloarenes and Anisole by an Electron-Rich
 Iridium(I) Complex:&#x00A0; Mechanism and Origin of Regio-
 and&#x00A0;Chemoselectivity. An&#x00A0;Experimental
 and&#x00A0;Theoretical&#x00A0;Study
;
_journal_issue 13
_journal_name_full Organometallics
_journal_page_first 3190
_journal_paper_doi 10.1021/om060078+
_journal_volume 25
_journal_year 2006
_chemical_formula_sum 'C62 H102 F12 Ir2 N4 P6'
_chemical_formula_weight 1701.70
_chemical_name_systematic
; 
 ? 
;
_space_group_IT_number 2
_symmetry_space_group_name_Hall '-P 1'
_symmetry_space_group_name_H-M 'P -1'
_atom_sites_solution_hydrogens geom
_atom_sites_solution_primary direct
_atom_sites_solution_secondary difmap
_audit_creation_method SHELXL-97
_cell_angle_alpha 71.98(3)
_cell_angle_beta 87.58(3)
_cell_angle_gamma 77.87(3)
_cell_formula_units_Z 1
_cell_length_a 10.877(2)
_cell_length_b 12.461(3)
_cell_length_c 13.788(3)
_cell_measurement_temperature 120(2)
_cell_volume 1736.9(7)
_computing_structure_refinement 'SHELXL-97 (Sheldrick, 1997)'
_computing_structure_solution 'SHELXS-97 (Sheldrick, 1990)'
_diffrn_ambient_temperature 120(2)
_diffrn_measured_fraction_theta_full 0.958
_diffrn_measured_fraction_theta_max 0.958
_diffrn_radiation_monochromator graphite
_diffrn_radiation_source 'fine-focus sealed tube'
_diffrn_radiation_type MoK\a
_diffrn_radiation_wavelength 0.71073
_diffrn_reflns_av_R_equivalents 0.0000
_diffrn_reflns_av_sigmaI/netI 0.0304
_diffrn_reflns_limit_h_max 15
_diffrn_reflns_limit_h_min -15
_diffrn_reflns_limit_k_max 17
_diffrn_reflns_limit_k_min -16
_diffrn_reflns_limit_l_max 19
_diffrn_reflns_limit_l_min 0
_diffrn_reflns_number 10258
_diffrn_reflns_theta_full 30.63
_diffrn_reflns_theta_max 30.63
_diffrn_reflns_theta_min 2.96
_exptl_absorpt_coefficient_mu 4.038
_exptl_crystal_density_diffrn 1.627
_exptl_crystal_density_method 'not measured'
_exptl_crystal_F_000 854
_refine_diff_density_max 2.830
_refine_diff_density_min -2.215
_refine_diff_density_rms 0.140
_refine_ls_extinction_method none
_refine_ls_goodness_of_fit_ref 1.088
_refine_ls_hydrogen_treatment mixed
_refine_ls_matrix_type full
_refine_ls_number_parameters 402
_refine_ls_number_reflns 10258
_refine_ls_number_restraints 0
_refine_ls_restrained_S_all 1.088
_refine_ls_R_factor_all 0.0338
_refine_ls_R_factor_gt 0.0287
_refine_ls_shift/su_max 0.039
_refine_ls_shift/su_mean 0.001
_refine_ls_structure_factor_coef Fsqd
_refine_ls_weighting_details 'calc w=1/[\s^2^(Fo^2^)+(0.0397P)^2^+1.6656P] where P=(Fo^2^+2Fc^2^)/3'
_refine_ls_weighting_scheme calc
_refine_ls_wR_factor_gt 0.0679
_refine_ls_wR_factor_ref 0.0699
_reflns_number_gt 9323
_reflns_number_total 10258
_reflns_threshold_expression >2sigma(I)
_cod_data_source_file om060078%2Bsi20060124_073930.cif
_cod_data_source_block m4152
_cod_original_cell_volume 1736.9(6)
_cod_database_code 4083789

loop_
_symmetry_equiv_pos_as_xyz
'x, y, z'
'-x, -y, -z'

loop_
_atom_site_label
_atom_site_type_symbol
_atom_site_fract_x
_atom_site_fract_y
_atom_site_fract_z
_atom_site_U_iso_or_equiv
_atom_site_adp_type
_atom_site_occupancy
_atom_site_symmetry_multiplicity
_atom_site_calc_flag
_atom_site_refinement_flags
Ir1 Ir 0.789166(8) 0.239217(8) 0.231474(7) 0.01114(4) Uani 1 1 d .
N1 N 0.7606(2) 0.10725(19) 0.36910(18) 0.0145(4) Uani 1 1 d .
C2 C 0.7282(2) 0.0423(2) 0.4374(2) 0.0153(5) Uani 1 1 d .
C3 C 0.6878(3) -0.0436(2) 0.5242(2) 0.0207(6) Uani 1 1 d .
H3A H 0.6461 -0.0929 0.4994 0.031 Uiso 1 1 calc R
H3B H 0.6290 -0.0045 0.5644 0.031 Uiso 1 1 calc R
H3C H 0.7612 -0.0910 0.5670 0.031 Uiso 1 1 calc R
P2 P 0.70016(6) 0.16064(6) 0.12556(5) 0.01133(12) Uani 1 1 d .
C51 C 0.6739(3) 0.2570(2) -0.0115(2) 0.0149(5) Uani 1 1 d .
C52 C 0.7987(3) 0.2840(3) -0.0590(2) 0.0209(6) Uani 1 1 d .
H52A H 0.7841 0.3285 -0.1312 0.031 Uiso 1 1 calc R
H52B H 0.8592 0.2116 -0.0527 0.031 Uiso 1 1 calc R
H52C H 0.8323 0.3289 -0.0233 0.031 Uiso 1 1 calc R
C53 C 0.5861(3) 0.3705(2) -0.0105(2) 0.0199(5) Uani 1 1 d .
H53A H 0.6213 0.4028 0.0359 0.030 Uiso 1 1 calc R
H53B H 0.5032 0.3558 0.0128 0.030 Uiso 1 1 calc R
H53C H 0.5780 0.4255 -0.0795 0.030 Uiso 1 1 calc R
C54 C 0.6109(3) 0.2058(3) -0.0797(2) 0.0228(6) Uani 1 1 d .
H54A H 0.5354 0.1814 -0.0469 0.034 Uiso 1 1 calc R
H54B H 0.6698 0.1391 -0.0898 0.034 Uiso 1 1 calc R
H54C H 0.5873 0.2644 -0.1460 0.034 Uiso 1 1 calc R
C55 C 0.7511(2) 0.0045(2) 0.1315(2) 0.0149(5) Uani 1 1 d .
C56 C 0.6485(3) -0.0459(3) 0.0976(2) 0.0209(6) Uani 1 1 d .
H56A H 0.6793 -0.1287 0.1089 0.031 Uiso 1 1 calc R
H56B H 0.6281 -0.0070 0.0250 0.031 Uiso 1 1 calc R
H56C H 0.5729 -0.0339 0.1375 0.031 Uiso 1 1 calc R
C57 C 0.8691(3) -0.0096(2) 0.0671(2) 0.0190(5) Uani 1 1 d .
H57A H 0.9329 0.0242 0.0884 0.029 Uiso 1 1 calc R
H57B H 0.8468 0.0298 -0.0051 0.029 Uiso 1 1 calc R
H57C H 0.9027 -0.0918 0.0772 0.029 Uiso 1 1 calc R
C58 C 0.7876(3) -0.0654(2) 0.2427(2) 0.0183(5) Uani 1 1 d .
H58A H 0.8176 -0.1469 0.2479 0.027 Uiso 1 1 calc R
H58B H 0.7140 -0.0574 0.2854 0.027 Uiso 1 1 calc R
H58C H 0.8545 -0.0367 0.2659 0.027 Uiso 1 1 calc R
P3 P 0.82340(6) 0.37434(5) 0.30667(5) 0.01062(12) Uani 1 1 d .
C61 C 0.8488(2) 0.5145(2) 0.2127(2) 0.0145(5) Uani 1 1 d .
C62 C 0.7285(3) 0.5676(2) 0.1440(2) 0.0202(6) Uani 1 1 d .
H62A H 0.6580 0.5913 0.1847 0.030 Uiso 1 1 calc R
H62B H 0.7089 0.5102 0.1153 0.030 Uiso 1 1 calc R
H62C H 0.7424 0.6351 0.0885 0.030 Uiso 1 1 calc R
C63 C 0.8679(3) 0.6047(2) 0.2625(2) 0.0206(6) Uani 1 1 d .
H63A H 0.9459 0.5761 0.3038 0.031 Uiso 1 1 calc R
H63B H 0.7967 0.6187 0.3061 0.031 Uiso 1 1 calc R
H63C H 0.8731 0.6769 0.2092 0.031 Uiso 1 1 calc R
C64 C 0.9605(3) 0.4931(3) 0.1442(2) 0.0203(6) Uani 1 1 d .
H64A H 0.9748 0.5672 0.0990 0.030 Uiso 1 1 calc R
H64B H 0.9420 0.4465 0.1032 0.030 Uiso 1 1 calc R
H64C H 1.0361 0.4521 0.1868 0.030 Uiso 1 1 calc R
C65 C 0.9280(2) 0.3342(2) 0.4241(2) 0.0151(5) Uani 1 1 d .
C66 C 0.9223(3) 0.2098(3) 0.4864(2) 0.0214(6) Uani 1 1 d .
H66A H 0.9534 0.1583 0.4456 0.032 Uiso 1 1 calc R
H66B H 0.8352 0.2054 0.5051 0.032 Uiso 1 1 calc R
H66C H 0.9748 0.1864 0.5485 0.032 Uiso 1 1 calc R
C67 C 0.8849(3) 0.4103(3) 0.4934(2) 0.0222(6) Uani 1 1 d .
H67A H 0.8011 0.4008 0.5188 0.033 Uiso 1 1 calc R
H67B H 0.8817 0.4913 0.4543 0.033 Uiso 1 1 calc R
H67C H 0.9445 0.3874 0.5511 0.033 Uiso 1 1 calc R
C68 C 1.0646(3) 0.3369(3) 0.3922(2) 0.0213(6) Uani 1 1 d .
H68A H 1.1201 0.3059 0.4529 0.032 Uiso 1 1 calc R
H68B H 1.0717 0.4166 0.3567 0.032 Uiso 1 1 calc R
H68C H 1.0892 0.2898 0.3465 0.032 Uiso 1 1 calc R
C21 C 0.9753(2) 0.1661(2) 0.2152(2) 0.0106(4) Uani 1 1 d .
C22 C 1.0377(3) 0.0642(2) 0.2870(2) 0.0162(5) Uani 1 1 d .
H22 H 0.9943 0.0310 0.3463 0.019 Uiso 1 1 calc R
C23 C 1.1605(3) 0.0093(2) 0.2752(2) 0.0194(5) Uani 1 1 d .
H23 H 1.1973 -0.0609 0.3250 0.023 Uiso 1 1 calc R
C24 C 1.2297(2) 0.0558(3) 0.1918(2) 0.0188(5) Uani 1 1 d .
H24 H 1.3140 0.0193 0.1845 0.023 Uiso 1 1 calc R
C25 C 1.1721(2) 0.1575(2) 0.1192(2) 0.0175(5) Uani 1 1 d .
H25 H 1.2175 0.1912 0.0615 0.021 Uiso 1 1 calc R
C26 C 1.0484(2) 0.2105(2) 0.1303(2) 0.0154(5) Uani 1 1 d .
H26 H 1.0115 0.2793 0.0789 0.018 Uiso 1 1 calc R
N4 N 0.5944(2) 0.30978(18) 0.25134(17) 0.0118(4) Uani 1 1 d .
C10 C 0.5396(2) 0.1702(2) 0.1764(2) 0.0161(5) Uani 1 1 d .
H10A H 0.4793 0.1783 0.1215 0.019 Uiso 1 1 calc R
H10B H 0.5357 0.0981 0.2317 0.019 Uiso 1 1 calc R
C11 C 0.5020(2) 0.2715(2) 0.2173(2) 0.0143(5) Uani 1 1 d .
C12 C 0.3757(2) 0.3223(2) 0.2226(2) 0.0184(5) Uani 1 1 d .
H12 H 0.3115 0.2954 0.1980 0.022 Uiso 1 1 calc R
C13 C 0.3444(2) 0.4126(2) 0.2641(2) 0.0179(5) Uani 1 1 d .
H13 H 0.2591 0.4504 0.2652 0.021 Uiso 1 1 calc R
C14 C 0.4390(2) 0.4470(2) 0.3038(2) 0.0159(5) Uani 1 1 d .
H14 H 0.4192 0.5074 0.3339 0.019 Uiso 1 1 calc R
C15 C 0.5639(2) 0.3917(2) 0.2990(2) 0.0133(5) Uani 1 1 d .
C16 C 0.6658(2) 0.4137(2) 0.3545(2) 0.0154(5) Uani 1 1 d .
H16A H 0.6644 0.3695 0.4276 0.018 Uiso 1 1 calc R
H16B H 0.6486 0.4966 0.3489 0.018 Uiso 1 1 calc R
P10 P 0.48332(7) 0.24610(6) 0.60205(6) 0.01806(14) Uani 1 1 d .
F11 F 0.44180(18) 0.27484(17) 0.70544(14) 0.0291(4) Uani 1 1 d .
F12 F 0.46712(19) 0.38053(15) 0.54219(15) 0.0296(4) Uani 1 1 d .
F13 F 0.50026(19) 0.10997(15) 0.66187(15) 0.0301(4) Uani 1 1 d .
F14 F 0.5241(2) 0.21554(16) 0.49853(15) 0.0373(5) Uani 1 1 d .
F15 F 0.62751(19) 0.2400(2) 0.6265(2) 0.0448(6) Uani 1 1 d .
F16 F 0.33953(18) 0.25184(17) 0.57652(15) 0.0310(4) Uani 1 1 d .

loop_
_atom_site_aniso_label
_atom_site_aniso_U_11
_atom_site_aniso_U_22
_atom_site_aniso_U_33
_atom_site_aniso_U_23
_atom_site_aniso_U_13
_atom_site_aniso_U_12
Ir1 0.01152(5) 0.00973(5) 0.01323(6) -0.00510(4) 0.00159(3) -0.00236(3)
N1 0.0138(10) 0.0127(10) 0.0190(11) -0.0084(9) 0.0027(8) -0.0023(8)
C2 0.0159(11) 0.0138(12) 0.0186(13) -0.0088(10) -0.0001(10) -0.0022(9)
C3 0.0311(15) 0.0155(13) 0.0163(13) -0.0033(11) 0.0045(11) -0.0096(11)
P2 0.0120(3) 0.0101(3) 0.0139(3) -0.0063(2) 0.0010(2) -0.0029(2)
C51 0.0194(12) 0.0131(12) 0.0129(12) -0.0045(10) -0.0023(9) -0.0034(9)
C52 0.0234(14) 0.0183(14) 0.0200(14) -0.0036(11) 0.0027(11) -0.0057(11)
C53 0.0225(13) 0.0169(13) 0.0181(13) -0.0049(11) -0.0067(10) 0.0014(10)
C54 0.0272(14) 0.0259(15) 0.0190(14) -0.0119(12) -0.0039(11) -0.0051(12)
C55 0.0167(12) 0.0113(12) 0.0192(13) -0.0083(10) 0.0023(10) -0.0030(9)
C56 0.0225(13) 0.0173(13) 0.0290(15) -0.0138(12) 0.0022(11) -0.0075(11)
C57 0.0188(12) 0.0167(13) 0.0250(14) -0.0131(11) 0.0058(11) -0.0022(10)
C58 0.0260(14) 0.0115(12) 0.0195(14) -0.0068(10) 0.0002(11) -0.0053(10)
P3 0.0110(3) 0.0098(3) 0.0123(3) -0.0049(2) 0.0013(2) -0.0028(2)
C61 0.0193(12) 0.0106(11) 0.0159(12) -0.0051(10) 0.0032(10) -0.0067(9)
C62 0.0284(14) 0.0103(12) 0.0196(14) -0.0018(10) -0.0055(11) -0.0018(10)
C63 0.0252(14) 0.0126(12) 0.0272(15) -0.0090(11) -0.0001(11) -0.0066(10)
C64 0.0235(13) 0.0187(13) 0.0216(14) -0.0078(11) 0.0085(11) -0.0097(11)
C65 0.0154(11) 0.0157(12) 0.0161(12) -0.0065(10) -0.0015(9) -0.0043(9)
C66 0.0298(15) 0.0188(14) 0.0151(13) -0.0014(11) -0.0055(11) -0.0087(11)
C67 0.0256(14) 0.0281(15) 0.0203(14) -0.0148(12) 0.0005(11) -0.0103(12)
C68 0.0171(12) 0.0231(14) 0.0244(15) -0.0077(12) -0.0010(11) -0.0052(11)
C21 0.0095(10) 0.0093(11) 0.0156(12) -0.0085(9) 0.0014(9) -0.0007(8)
C22 0.0177(12) 0.0145(12) 0.0160(13) -0.0046(10) 0.0008(10) -0.0027(10)
C23 0.0186(12) 0.0152(13) 0.0222(14) -0.0056(11) -0.0013(10) 0.0012(10)
C24 0.0118(11) 0.0200(13) 0.0273(15) -0.0126(12) 0.0012(10) -0.0010(10)
C25 0.0159(12) 0.0211(14) 0.0188(13) -0.0108(11) 0.0049(10) -0.0046(10)
C26 0.0158(12) 0.0160(12) 0.0157(12) -0.0068(10) 0.0015(9) -0.0035(9)
N4 0.0112(9) 0.0101(10) 0.0144(10) -0.0054(8) 0.0008(8) -0.0004(7)
C10 0.0144(11) 0.0173(13) 0.0233(14) -0.0148(11) 0.0032(10) -0.0056(9)
C11 0.0130(11) 0.0154(12) 0.0170(12) -0.0072(10) 0.0024(9) -0.0052(9)
C12 0.0121(11) 0.0218(14) 0.0237(14) -0.0100(11) 0.0024(10) -0.0044(10)
C13 0.0089(11) 0.0211(14) 0.0227(14) -0.0089(11) 0.0021(10) 0.0017(9)
C14 0.0141(11) 0.0142(12) 0.0202(13) -0.0083(10) 0.0027(10) -0.0001(9)
C15 0.0130(11) 0.0147(12) 0.0135(12) -0.0052(10) 0.0057(9) -0.0051(9)
C16 0.0158(12) 0.0177(13) 0.0157(12) -0.0100(10) 0.0019(9) -0.0029(9)
P10 0.0202(3) 0.0145(3) 0.0196(3) -0.0070(3) 0.0068(3) -0.0023(3)
F11 0.0353(10) 0.0329(10) 0.0199(9) -0.0135(8) 0.0024(7) -0.0010(8)
F12 0.0429(11) 0.0142(8) 0.0317(10) -0.0090(8) 0.0134(8) -0.0055(8)
F13 0.0371(10) 0.0158(9) 0.0293(10) -0.0006(7) 0.0123(8) 0.0001(7)
F14 0.0644(14) 0.0197(9) 0.0290(10) -0.0122(8) 0.0263(10) -0.0090(9)
F15 0.0180(9) 0.0430(13) 0.0723(17) -0.0169(12) 0.0044(10) -0.0057(9)
F16 0.0278(9) 0.0335(11) 0.0341(11) -0.0123(9) -0.0023(8) -0.0081(8)

loop_
_atom_type_symbol
_atom_type_description
_atom_type_scat_dispersion_real
_atom_type_scat_dispersion_imag
_atom_type_scat_source
C C 0.0033 0.0016 'International Tables Vol C Tables 4.2.6.8 and 6.1.1.4'
H H 0.0000 0.0000 'International Tables Vol C Tables 4.2.6.8 and 6.1.1.4'
N N 0.0061 0.0033 'International Tables Vol C Tables 4.2.6.8 and 6.1.1.4'
F F 0.0171 0.0103 'International Tables Vol C Tables 4.2.6.8 and 6.1.1.4'
P P 0.1023 0.0942 'International Tables Vol C Tables 4.2.6.8 and 6.1.1.4'
Ir Ir -1.4442 7.9887 'International Tables Vol C Tables 4.2.6.8 and 6.1.1.4'

loop_
_geom_angle_atom_site_label_1
_geom_angle_atom_site_label_2
_geom_angle_atom_site_label_3
_geom_angle
C21 Ir1 N1 95.83(10)
C21 Ir1 N4 178.11(8)
N1 Ir1 N4 82.44(9)
C21 Ir1 P3 98.25(7)
N1 Ir1 P3 97.78(6)
N4 Ir1 P3 82.78(6)
C21 Ir1 P2 97.22(7)
N1 Ir1 P2 94.02(7)
N4 Ir1 P2 82.16(6)
P3 Ir1 P2 159.44(3)
C2 N1 Ir1 170.4(2)
N1 C2 C3 178.5(3)
C2 C3 H3A 109.5
C2 C3 H3B 109.5
H3A C3 H3B 109.5
C2 C3 H3C 109.5
H3A C3 H3C 109.5
H3B C3 H3C 109.5
C10 P2 C55 103.67(12)
C10 P2 C51 103.34(13)
C55 P2 C51 110.83(12)
C10 P2 Ir1 99.32(9)
C55 P2 Ir1 122.32(9)
C51 P2 Ir1 114.04(9)
C53 C51 C52 108.6(2)
C53 C51 C54 107.6(2)
C52 C51 C54 108.8(2)
C53 C51 P2 107.48(19)
C52 C51 P2 110.80(19)
C54 C51 P2 113.46(19)
C51 C52 H52A 109.5
C51 C52 H52B 109.5
H52A C52 H52B 109.5
C51 C52 H52C 109.5
H52A C52 H52C 109.5
H52B C52 H52C 109.5
C51 C53 H53A 109.5
C51 C53 H53B 109.5
H53A C53 H53B 109.5
C51 C53 H53C 109.5
H53A C53 H53C 109.5
H53B C53 H53C 109.5
C51 C54 H54A 109.5
C51 C54 H54B 109.5
H54A C54 H54B 109.5
C51 C54 H54C 109.5
H54A C54 H54C 109.5
H54B C54 H54C 109.5
C58 C55 C57 107.9(2)
C58 C55 C56 107.6(2)
C57 C55 C56 110.3(2)
C58 C55 P2 107.49(18)
C57 C55 P2 109.07(18)
C56 C55 P2 114.35(19)
C55 C56 H56A 109.5
C55 C56 H56B 109.5
H56A C56 H56B 109.5
C55 C56 H56C 109.5
H56A C56 H56C 109.5
H56B C56 H56C 109.5
C55 C57 H57A 109.5
C55 C57 H57B 109.5
H57A C57 H57B 109.5
C55 C57 H57C 109.5
H57A C57 H57C 109.5
H57B C57 H57C 109.5
C55 C58 H58A 109.5
C55 C58 H58B 109.5
H58A C58 H58B 109.5
C55 C58 H58C 109.5
H58A C58 H58C 109.5
H58B C58 H58C 109.5
C16 P3 C65 102.87(12)
C16 P3 C61 103.51(13)
C65 P3 C61 110.22(12)
C16 P3 Ir1 99.95(9)
C65 P3 Ir1 122.69(9)
C61 P3 Ir1 114.28(9)
C64 C61 C63 109.2(2)
C64 C61 C62 108.1(2)
C63 C61 C62 106.9(2)
C64 C61 P3 111.04(19)
C63 C61 P3 114.15(19)
C62 C61 P3 107.16(17)
C61 C62 H62A 109.5
C61 C62 H62B 109.5
H62A C62 H62B 109.5
C61 C62 H62C 109.5
H62A C62 H62C 109.5
H62B C62 H62C 109.5
C61 C63 H63A 109.5
C61 C63 H63B 109.5
H63A C63 H63B 109.5
C61 C63 H63C 109.5
H63A C63 H63C 109.5
H63B C63 H63C 109.5
C61 C64 H64A 109.5
C61 C64 H64B 109.5
H64A C64 H64B 109.5
C61 C64 H64C 109.5
H64A C64 H64C 109.5
H64B C64 H64C 109.5
C66 C65 C68 108.1(2)
C66 C65 C67 107.3(2)
C68 C65 C67 110.9(2)
C66 C65 P3 107.27(18)
C68 C65 P3 109.67(19)
C67 C65 P3 113.4(2)
C65 C66 H66A 109.5
C65 C66 H66B 109.5
H66A C66 H66B 109.5
C65 C66 H66C 109.5
H66A C66 H66C 109.5
H66B C66 H66C 109.5
C65 C67 H67A 109.5
C65 C67 H67B 109.5
H67A C67 H67B 109.5
C65 C67 H67C 109.5
H67A C67 H67C 109.5
H67B C67 H67C 109.5
C65 C68 H68A 109.5
C65 C68 H68B 109.5
H68A C68 H68B 109.5
C65 C68 H68C 109.5
H68A C68 H68C 109.5
H68B C68 H68C 109.5
C22 C21 C26 114.5(2)
C22 C21 Ir1 121.65(19)
C26 C21 Ir1 123.83(19)
C23 C22 C21 123.0(2)
C23 C22 H22 118.5
C21 C22 H22 118.5
C24 C23 C22 121.0(3)
C24 C23 H23 119.5
C22 C23 H23 119.5
C23 C24 C25 118.0(3)
C23 C24 H24 121.0
C25 C24 H24 121.0
C24 C25 C26 120.7(3)
C24 C25 H25 119.6
C26 C25 H25 119.6
C25 C26 C21 122.8(3)
C25 C26 H26 118.6
C21 C26 H26 118.6
C11 N4 C15 119.7(2)
C11 N4 Ir1 120.16(17)
C15 N4 Ir1 120.14(17)
C11 C10 P2 111.61(17)
C11 C10 H10A 109.3
P2 C10 H10A 109.3
C11 C10 H10B 109.3
P2 C10 H10B 109.3
H10A C10 H10B 108.0
N4 C11 C12 120.8(2)
N4 C11 C10 118.1(2)
C12 C11 C10 121.1(2)
C13 C12 C11 119.5(2)
C13 C12 H12 120.2
C11 C12 H12 120.2
C14 C13 C12 119.3(2)
C14 C13 H13 120.3
C12 C13 H13 120.3
C13 C14 C15 119.1(2)
C13 C14 H14 120.5
C15 C14 H14 120.4
N4 C15 C14 121.2(2)
N4 C15 C16 118.0(2)
C14 C15 C16 120.5(2)
C15 C16 P3 113.77(18)
C15 C16 H16A 108.8
P3 C16 H16A 108.8
C15 C16 H16B 108.8
P3 C16 H16B 108.8
H16A C16 H16B 107.7
F12 P10 F11 90.37(11)
F12 P10 F15 89.79(13)
F11 P10 F15 90.83(13)
F12 P10 F16 90.24(12)
F11 P10 F16 89.76(11)
F15 P10 F16 179.42(13)
F12 P10 F14 90.34(11)
F11 P10 F14 179.13(11)
F15 P10 F14 89.67(14)
F16 P10 F14 89.75(12)
F12 P10 F13 179.58(11)
F11 P10 F13 90.03(11)
F15 P10 F13 90.10(12)
F16 P10 F13 89.86(12)
F14 P10 F13 89.26(11)

loop_
_geom_bond_atom_site_label_1
_geom_bond_atom_site_label_2
_geom_bond_distance
Ir1 C21 2.072(2)
Ir1 N1 2.153(2)
Ir1 N4 2.157(2)
Ir1 P3 2.3291(9)
Ir1 P2 2.3304(9)
N1 C2 1.134(4)
C2 C3 1.460(4)
C3 H3A 0.9800
C3 H3B 0.9800
C3 H3C 0.9800
P2 C10 1.848(3)
P2 C55 1.885(3)
P2 C51 1.895(3)
C51 C53 1.535(4)
C51 C52 1.538(4)
C51 C54 1.540(4)
C52 H52A 0.9800
C52 H52B 0.9800
C52 H52C 0.9800
C53 H53A 0.9800
C53 H53B 0.9800
C53 H53C 0.9800
C54 H54A 0.9800
C54 H54B 0.9800
C54 H54C 0.9800
C55 C58 1.532(4)
C55 C57 1.540(4)
C55 C56 1.541(4)
C56 H56A 0.9800
C56 H56B 0.9800
C56 H56C 0.9800
C57 H57A 0.9800
C57 H57B 0.9800
C57 H57C 0.9800
C58 H58A 0.9800
C58 H58B 0.9800
C58 H58C 0.9800
P3 C16 1.834(3)
P3 C65 1.892(3)
P3 C61 1.891(3)
C61 C64 1.537(4)
C61 C63 1.538(4)
C61 C62 1.550(4)
C62 H62A 0.9800
C62 H62B 0.9800
C62 H62C 0.9800
C63 H63A 0.9800
C63 H63B 0.9800
C63 H63C 0.9800
C64 H64A 0.9800
C64 H64B 0.9800
C64 H64C 0.9800
C65 C66 1.535(4)
C65 C68 1.537(4)
C65 C67 1.539(4)
C66 H66A 0.9800
C66 H66B 0.9800
C66 H66C 0.9800
C67 H67A 0.9800
C67 H67B 0.9800
C67 H67C 0.9800
C68 H68A 0.9800
C68 H68B 0.9800
C68 H68C 0.9800
C21 C22 1.404(4)
C21 C26 1.419(4)
C22 C23 1.395(4)
C22 H22 0.9500
C23 C24 1.386(4)
C23 H23 0.9500
C24 C25 1.391(4)
C24 H24 0.9500
C25 C26 1.392(4)
C25 H25 0.9500
C26 H26 0.9500
N4 C11 1.356(3)
N4 C15 1.357(3)
C10 C11 1.510(4)
C10 H10A 0.9900
C10 H10B 0.9900
C11 C12 1.396(4)
C12 C13 1.389(4)
C12 H12 0.9500
C13 C14 1.386(4)
C13 H13 0.9500
C14 C15 1.397(4)
C14 H14 0.9500
C15 C16 1.489(4)
C16 H16A 0.9900
C16 H16B 0.9900
P10 F12 1.597(2)
P10 F11 1.5994(19)
P10 F15 1.600(2)
P10 F16 1.600(2)
P10 F14 1.610(2)
P10 F13 1.615(2)

loop_
_geom_torsion_atom_site_label_1
_geom_torsion_atom_site_label_2
_geom_torsion_atom_site_label_3
_geom_torsion_atom_site_label_4
_geom_torsion
C21 Ir1 N1 C2 -154.7(13)
N4 Ir1 N1 C2 24.5(13)
P3 Ir1 N1 C2 106.1(13)
P2 Ir1 N1 C2 -57.0(13)
Ir1 N1 C2 C3 102(12)
C21 Ir1 P2 C10 157.69(12)
N1 Ir1 P2 C10 61.29(12)
N4 Ir1 P2 C10 -20.51(11)
P3 Ir1 P2 C10 -63.73(12)
C21 Ir1 P2 C55 44.91(12)
N1 Ir1 P2 C55 -51.50(12)
N4 Ir1 P2 C55 -133.29(12)
P3 Ir1 P2 C55 -176.52(10)
C21 Ir1 P2 C51 -93.08(12)
N1 Ir1 P2 C51 170.52(11)
N4 Ir1 P2 C51 88.72(12)
P3 Ir1 P2 C51 45.50(12)
C10 P2 C51 C53 47.5(2)
C55 P2 C51 C53 158.03(17)
Ir1 P2 C51 C53 -59.21(19)
C10 P2 C51 C52 166.03(19)
C55 P2 C51 C52 -83.5(2)
Ir1 P2 C51 C52 59.3(2)
C10 P2 C51 C54 -71.3(2)
C55 P2 C51 C54 39.2(2)
Ir1 P2 C51 C54 -178.01(17)
C10 P2 C55 C58 -77.4(2)
C51 P2 C55 C58 172.36(17)
Ir1 P2 C55 C58 33.2(2)
C10 P2 C55 C57 165.95(19)
C51 P2 C55 C57 55.7(2)
Ir1 P2 C55 C57 -83.5(2)
C10 P2 C55 C56 42.0(2)
C51 P2 C55 C56 -68.3(2)
Ir1 P2 C55 C56 152.54(17)
C21 Ir1 P3 C16 -165.21(12)
N1 Ir1 P3 C16 -68.12(11)
N4 Ir1 P3 C16 13.19(11)
P2 Ir1 P3 C16 56.34(12)
C21 Ir1 P3 C65 -52.79(13)
N1 Ir1 P3 C65 44.30(12)
N4 Ir1 P3 C65 125.61(12)
P2 Ir1 P3 C65 168.76(11)
C21 Ir1 P3 C61 84.96(12)
N1 Ir1 P3 C61 -177.95(11)
N4 Ir1 P3 C61 -96.64(12)
P2 Ir1 P3 C61 -53.49(12)
C16 P3 C61 C64 -165.24(19)
C65 P3 C61 C64 85.3(2)
Ir1 P3 C61 C64 -57.6(2)
C16 P3 C61 C63 70.8(2)
C65 P3 C61 C63 -38.6(2)
Ir1 P3 C61 C63 178.45(16)
C16 P3 C61 C62 -47.3(2)
C65 P3 C61 C62 -156.77(18)
Ir1 P3 C61 C62 60.32(19)
C16 P3 C65 C66 81.2(2)
C61 P3 C65 C66 -168.95(19)
Ir1 P3 C65 C66 -29.7(2)
C16 P3 C65 C68 -161.67(19)
C61 P3 C65 C68 -51.8(2)
Ir1 P3 C65 C68 87.40(19)
C16 P3 C65 C67 -37.1(2)
C61 P3 C65 C67 72.7(2)
Ir1 P3 C65 C67 -148.08(16)
N1 Ir1 C21 C22 -2.1(2)
N4 Ir1 C21 C22 -26(3)
P3 Ir1 C21 C22 96.7(2)
P2 Ir1 C21 C22 -96.9(2)
N1 Ir1 C21 C26 175.2(2)
N4 Ir1 C21 C26 151(2)
P3 Ir1 C21 C26 -86.0(2)
P2 Ir1 C21 C26 80.4(2)
C26 C21 C22 C23 -1.3(4)
Ir1 C21 C22 C23 176.2(2)
C21 C22 C23 C24 2.1(4)
C22 C23 C24 C25 -1.3(4)
C23 C24 C25 C26 -0.1(4)
C24 C25 C26 C21 0.9(4)
C22 C21 C26 C25 -0.2(4)
Ir1 C21 C26 C25 -177.6(2)
C21 Ir1 N4 C11 -59(3)
N1 Ir1 N4 C11 -83.7(2)
P3 Ir1 N4 C11 177.5(2)
P2 Ir1 N4 C11 11.48(19)
C21 Ir1 N4 C15 120(3)
N1 Ir1 N4 C15 95.6(2)
P3 Ir1 N4 C15 -3.32(19)
P2 Ir1 N4 C15 -169.3(2)
C55 P2 C10 C11 157.1(2)
C51 P2 C10 C11 -87.1(2)
Ir1 P2 C10 C11 30.5(2)
C15 N4 C11 C12 5.7(4)
Ir1 N4 C11 C12 -175.1(2)
C15 N4 C11 C10 -172.6(2)
Ir1 N4 C11 C10 6.6(3)
P2 C10 C11 N4 -26.7(3)
P2 C10 C11 C12 155.1(2)
N4 C11 C12 C13 -0.5(4)
C10 C11 C12 C13 177.7(3)
C11 C12 C13 C14 -3.0(4)
C12 C13 C14 C15 1.5(4)
C11 N4 C15 C14 -7.3(4)
Ir1 N4 C15 C14 173.48(19)
C11 N4 C15 C16 167.3(2)
Ir1 N4 C15 C16 -12.0(3)
C13 C14 C15 N4 3.7(4)
C13 C14 C15 C16 -170.7(3)
N4 C15 C16 P3 24.8(3)
C14 C15 C16 P3 -160.6(2)
C65 P3 C16 C15 -150.5(2)
C61 P3 C16 C15 94.7(2)
Ir1 P3 C16 C15 -23.5(2)
